data_7247090
loop_
_publ_author_name
'Bardina, Elena E.'
'Makotchenko, Eugeniya V.'
'Birin, Kirill P.'
'Baidina, Iraida A.'
'Sukhikh, Taisiya S.'
'Novikov, Alexander S.'
'Gorbunova, Yulia G.'
'Tsivadze, Aslan Yu.'
'Gushchin, Artem L.'

_publ_section_title
;
 Noncovalent interactions in gold(iii)
 tetrakis(4-butoxyphenyl)porphyrinate structures
;
_journal_issue 33
_journal_name_full CrystEngComm
_journal_page_first 4755
_journal_page_last 4767
_journal_paper_doi 10.1039/D3CE00428G
_journal_volume 25
_journal_year 2023
_chemical_formula_moiety 'C60 H60 Au N4 O4, Au Cl4'
_chemical_formula_sum 'C60 H60 Au2 Cl4 N4 O4'
_chemical_formula_weight 1436.85
_space_group_crystal_system triclinic
_space_group_IT_number 2
_space_group_name_Hall '-P 1'
_space_group_name_H-M_alt 'P -1'
_atom_sites_solution_hydrogens geom
_atom_sites_solution_primary direct
_audit_creation_date 2022-06-28
_audit_creation_method
;
Olex2 1.2
(compiled 2018.05.29 svn.r3508 for OlexSys, GUI svn.r5506)
;
_audit_update_record
;
2023-04-12 deposited with the CCDC.	2023-07-21 downloaded from the CCDC.
;
_cell_angle_alpha 77.941(3)
_cell_angle_beta 82.828(3)
_cell_angle_gamma 75.258(3)
_cell_formula_units_Z 4
_cell_length_a 16.7951(17)
_cell_length_b 17.6474(17)
_cell_length_c 19.8427(18)
_cell_measurement_reflns_used 9835
_cell_measurement_temperature 150(2)
_cell_measurement_theta_max 25.57
_cell_measurement_theta_min 2.27
_cell_volume 5546.1(9)
_computing_cell_refinement 'Bruker SAINT'
_computing_data_collection 'Bruker APEX3'
_computing_data_reduction 'Bruker SAINT'
_computing_molecular_graphics 'Olex2 (Dolomanov et al., 2009)'
_computing_publication_material 'Olex2 (Dolomanov et al., 2009)'
_computing_structure_refinement 'ShelXL (Sheldrick, 2015)'
_computing_structure_solution 'ShelXS (Sheldrick, 2008)'
_diffrn_ambient_temperature 150(2)
_diffrn_detector PIXEL
_diffrn_detector_area_resol_mean 7.41
_diffrn_detector_type 'Bruker PHOTON III area detector'
_diffrn_measured_fraction_theta_full 0.998
_diffrn_measured_fraction_theta_max 0.995
_diffrn_measurement_device 'three-circle diffractometer'
_diffrn_measurement_device_type 'Bruker APEX-II CCD'
_diffrn_measurement_method '\f and \w scans'
_diffrn_radiation_monochromator 'Incoatec HELIOS multilayer mirrors'
_diffrn_radiation_type MoK\a
_diffrn_radiation_wavelength 0.71073
_diffrn_reflns_av_R_equivalents 0.0547
_diffrn_reflns_av_unetI/netI 0.0610
_diffrn_reflns_Laue_measured_fraction_full 0.998
_diffrn_reflns_Laue_measured_fraction_max 0.995
_diffrn_reflns_limit_h_max 20
_diffrn_reflns_limit_h_min -20
_diffrn_reflns_limit_k_max 21
_diffrn_reflns_limit_k_min -21
_diffrn_reflns_limit_l_max 24
_diffrn_reflns_limit_l_min -24
_diffrn_reflns_number 77263
_diffrn_reflns_point_group_measured_fraction_full 0.998
_diffrn_reflns_point_group_measured_fraction_max 0.995
_diffrn_reflns_theta_full 25.242
_diffrn_reflns_theta_max 25.710
_diffrn_reflns_theta_min 1.665
_diffrn_source 'Incoatec IuS3.0 microfocus X-ray tube'
_exptl_absorpt_coefficient_mu 5.528
_exptl_absorpt_correction_T_max 0.7453
_exptl_absorpt_correction_T_min 0.6645
_exptl_absorpt_correction_type multi-scan
_exptl_absorpt_process_details
'SADABS-2016/2 (Bruker,2016/2) was used for absorption correction. wR2(int) was 0.1149 before and 0.0532 after correction. The Ratio of minimum to maximum transmission is 0.8916. The \l/2 correction factor is Not present.'
_exptl_crystal_colour 'dark red'
_exptl_crystal_colour_modifier dark
_exptl_crystal_colour_primary red
_exptl_crystal_density_diffrn 1.721
_exptl_crystal_density_method 'not measured'
_exptl_crystal_description needle
_exptl_crystal_F_000 2824
_exptl_crystal_size_max 0.06
_exptl_crystal_size_mid 0.04
_exptl_crystal_size_min 0.03
_refine_diff_density_max 1.339
_refine_diff_density_min -1.725
_refine_diff_density_rms 0.126
_refine_ls_extinction_method none
_refine_ls_goodness_of_fit_ref 1.013
_refine_ls_hydrogen_treatment constr
_refine_ls_matrix_type full
_refine_ls_number_parameters 1410
_refine_ls_number_reflns 21056
_refine_ls_number_restraints 38
_refine_ls_restrained_S_all 1.016
_refine_ls_R_factor_all 0.0609
_refine_ls_R_factor_gt 0.0368
_refine_ls_shift/su_max 0.002
_refine_ls_shift/su_mean 0.000
_refine_ls_structure_factor_coef Fsqd
_refine_ls_weighting_details 'w=1/[\s^2^(Fo^2^)+(0.0353P)^2^] where P=(Fo^2^+2Fc^2^)/3'
_refine_ls_weighting_scheme calc
_refine_ls_wR_factor_gt 0.0784
_refine_ls_wR_factor_ref 0.0849
_reflns_Friedel_coverage 0.000
_reflns_number_gt 15533
_reflns_number_total 21056
_reflns_threshold_expression 'I > 2\s(I)'
_cod_data_source_file d3ce00428g7.cif
_cod_data_source_block a
_cod_depositor_comments 'Adding full bibliography for 7247089--7247091.cif.'
_cod_database_code 7247090
_shelx_shelxl_version_number 2017/1
_shelx_space_group_comment
;
The symmetry employed for this shelxl refinement is uniquely defined
by the following loop, which should always be used as a source of
symmetry information in preference to the above space-group names.
They are only intended as comments.
;
_shelx_estimated_absorpt_t_max 0.852
_shelx_estimated_absorpt_t_min 0.733
_olex2_refinement_description
;
1. Fixed Uiso
 At 1.2 times of:
  All C(H) groups, All C(H,H) groups, All C(H,H,H,H) groups
 At 1.5 times of:
  All C(H,H,H) groups
2. Restrained distances
 O2-C24 = O2A-C24
 1.37 with sigma of 0.02
 O2-C2B1 = O2A-C2B5
 1.42 with sigma of 0.02
 C2B2-C2B1 = C2B5-C2B6 = C2B7-C2B6 = C2B8-C2B7 = C2B3-C2B2 = C2B3-C2B4
 1.54 with sigma of 0.02
 C4B2-C4B1 = C4B1-C4B5 = C4B3-C4B2 = C4B6-C4B5 = C4B7-C4B6 = C4B4-C4B3
 1.54 with sigma of 0.02
 C7B6-C7B5 = C7B2-C7B1 = C7B3-C7B2 = C7B7-C7B6 = C7B8-C7B7 = C7B4-C7B3
 1.54 with sigma of 0.02
 O7-C7B5 = O7-C7B1
 1.42 with sigma of 0.02
 C2B6-C2B8
 2.5 with sigma of 0.04
 C2B2-C2B4
 2.5 with sigma of 0.04
3. Uiso/Uaniso restraints and constraints
Uanis(C7B5) \\sim Ueq: with sigma of 0.01 and sigma for terminal atoms of 0.02
Uanis(C7B6) \\sim Ueq: with sigma of 0.01 and sigma for terminal atoms of 0.02
Uiso(C2B7) = Uiso(C2B3) = Uiso(C2B8) = Uiso(C2B4)
4. Others
 Sof(H5BG)=Sof(H5BH)=Sof(C5B5)=Sof(H5BL)=Sof(H5BM)=Sof(H5BN)=Sof(C7B5)=
 Sof(H7BJ)=Sof(H7BK)=Sof(C7B6)=Sof(H7BL)=Sof(H7BM)=Sof(C7B7)=Sof(H7BN)=
 Sof(H7BO)=Sof(C7B8)=Sof(H7BP)=Sof(H7BQ)=Sof(H7BR)=1-FVAR(1)
 Sof(H5BE)=Sof(H5BF)=Sof(C5B4)=Sof(H5BI)=Sof(H5BJ)=Sof(H5BK)=Sof(C7B1)=
 Sof(H7BA)=Sof(H7BB)=Sof(C7B2)=Sof(H7BC)=Sof(H7BD)=Sof(C7B3)=Sof(H7BE)=
 Sof(H7BF)=Sof(C7B4)=Sof(H7BG)=Sof(H7BH)=Sof(H7BI)=FVAR(1)
 Fixed Sof: O2(0.5) O2A(0.5) H4BA(0.5) H4BB(0.5) H4BC(0.5) H4BD(0.5) C2B1(0.5)
 H2BA(0.5) H2BB(0.5) C2B2(0.5) H2BC(0.5) H2BD(0.5) C2B3(0.5) H2BE(0.5)
 H2BF(0.5) C2B4(0.5) H2BG(0.5) H2BH(0.5) H2BI(0.5) C4B2(0.5) H4BE(0.5)
 H4BF(0.5) C4B3(0.5) H4BG(0.5) H4BH(0.5) C4B4(0.5) H4BI(0.5) H4BJ(0.5)
 H4BK(0.5) C2B5(0.5) H2BJ(0.5) H2BK(0.5) C2B6(0.5) H2BL(0.5) H2BM(0.5)
 C2B7(0.5) H2BN(0.5) H2BO(0.5) C2B8(0.5) H2BP(0.5) H2BQ(0.5) H2BR(0.5)
 C4B5(0.5) H4BL(0.5) H4BM(0.5) C4B6(0.5) H4BN(0.5) H4BO(0.5) C4B7(0.5)
 H4BP(0.5) H4BQ(0.5) H4BR(0.5) H8BG(0.5) H8BH(0.5) H8BE(0.5) H8BF(0.5)
 C8B4(0.5) H8BI(0.5) H8BJ(0.5) H8BK(0.5) C8B5(0.5) H8BL(0.5) H8BM(0.5) H8BN(0.5)
5.a Secondary CH2 refined with riding coordinates:
 C1B1(H1BA,H1BB), C1B2(H1BC,H1BD), C1B3(H1BE,H1BF), C3B1(H3BA,H3BB), C3B2(H3BC,
 H3BD), C3B3(H3BE,H3BF), C4B1(H4BA,H4BB), C4B1(H4BC,H4BD), C2B1(H2BA,H2BB),
 C2B2(H2BC,H2BD), C2B3(H2BE,H2BF), C4B2(H4BE,H4BF), C4B3(H4BG,H4BH), C2B5(H2BJ,
 H2BK), C2B6(H2BL,H2BM), C2B7(H2BN,H2BO), C4B5(H4BL,H4BM), C4B6(H4BN,H4BO),
 C5B1(H5BA,H5BB), C5B2(H5BC,H5BD), C5B3(H5BG,H5BH), C5B3(H5BE,H5BF), C6B1(H6BA,
 H6BB), C6B2(H6BC,H6BD), C6B3(H6BE,H6BF), C8B1(H8BA,H8BB), C8B2(H8BC,H8BD),
 C8B3(H8BG,H8BH), C8B3(H8BE,H8BF), C7B1(H7BA,H7BB), C7B2(H7BC,H7BD), C7B3(H7BE,
 H7BF), C7B5(H7BJ,H7BK), C7B6(H7BL,H7BM), C7B7(H7BN,H7BO)
5.b Me refined with riding coordinates:
 C2B4(H2BG,H2BH,H2BI), C4B4(H4BI,H4BJ,H4BK), C2B8(H2BP,H2BQ,H2BR), C4B7(H4BP,
 H4BQ,H4BR), C7B4(H7BG,H7BH,H7BI), C8B4(H8BI,H8BJ,H8BK), C7B8(H7BP,H7BQ,H7BR),
 C8B5(H8BL,H8BM,H8BN)
5.c Aromatic/amide H refined with riding coordinates:
 C1C(H1C), C1D(H1D), C2C(H2C), C2D(H2D), C3C(H3C), C3D(H3D), C4C(H4C),
 C4D(H4D), C12(H12), C13(H13), C15(H15), C16(H16), C22(H22), C23(H23), C25(H25),
  C26(H26), C32(H32), C33(H33), C35(H35), C36(H36), C42(H42), C43(H43),
 C45(H45), C46(H46), C5C(H5C), C5D(H5D), C6C(H6C), C6D(H6D), C7C(H7C), C7D(H7D),
  C8C(H8C), C8D(H8D), C52(H52), C53(H53), C55(H55), C56(H56), C62(H62),
 C63(H63), C65(H65), C66(H66), C72(H72), C73(H73), C75(H75), C76(H76), C82(H82),
  C83(H83), C85(H85), C86(H86)
5.d Idealised Me refined as rotating group:
 C1B4(H1BG,H1BH,H1BI), C3B4(H3BG,H3BH,H3BI), C6B4(H6BG,H6BH,H6BI), C5B4(H5BI,
 H5BJ,H5BK), C5B5(H5BL,H5BM,H5BN)
;
_olex2_submission_special_instructions 'No special instructions were received'

loop_
_space_group_symop_operation_xyz
'x, y, z'
'-x, -y, -z'

loop_
_atom_site_label
_atom_site_type_symbol
_atom_site_fract_x
_atom_site_fract_y
_atom_site_fract_z
_atom_site_U_iso_or_equiv
_atom_site_adp_type
_atom_site_occupancy
_atom_site_site_symmetry_order
_atom_site_calc_flag
_atom_site_refinement_flags_posn
_atom_site_refinement_flags_adp
_atom_site_refinement_flags_occupancy
_atom_site_disorder_assembly
_atom_site_disorder_group
Au1 Au 0.88828(2) 0.27765(2) 0.01819(2) 0.02681(6) Uani 1 1 d . . . . .
O1 O 0.6476(3) 0.1850(3) -0.3334(2) 0.0534(12) Uani 1 1 d . . . . .
O3 O 1.1576(3) 0.3069(2) 0.38021(18) 0.0406(10) Uani 1 1 d . . . . .
O4 O 0.4136(3) 0.2894(3) 0.2948(2) 0.0514(11) Uani 1 1 d . . . . .
O2 O 1.3117(8) 0.4363(6) -0.2589(7) 0.052(3) Uani 0.5 1 d D . . A 1
O2A O 1.3198(9) 0.3945(10) -0.2707(7) 0.088(5) Uani 0.5 1 d D . . A 2
N1 N 0.7767(3) 0.2613(2) 0.0054(2) 0.0288(10) Uani 1 1 d . . . . .
N2 N 0.9186(3) 0.2842(3) -0.0845(2) 0.0302(10) Uani 1 1 d . . . . .
N3 N 1.0000(3) 0.2934(2) 0.0311(2) 0.0264(10) Uani 1 1 d . . . . .
N4 N 0.8578(3) 0.2716(3) 0.1211(2) 0.0307(10) Uani 1 1 d . . . . .
C1 C 0.7947(3) 0.2547(3) -0.1189(3) 0.0318(13) Uani 1 1 d . . . . .
C1A C 0.7510(3) 0.2504(3) -0.0547(3) 0.0300(12) Uani 1 1 d . . . . .
C1B C 0.7122(3) 0.2576(3) 0.0554(3) 0.0325(13) Uani 1 1 d . . . . .
C1B1 C 0.6067(4) 0.2448(4) -0.3851(3) 0.0547(18) Uani 1 1 d . . . . .
H1BA H 0.647233 0.269822 -0.416655 0.066 Uiso 1 1 calc R . . . .
H1BB H 0.566817 0.286627 -0.363902 0.066 Uiso 1 1 calc R . . . .
C1B2 C 0.5618(4) 0.2056(4) -0.4251(3) 0.0551(18) Uani 1 1 d . . . . .
H1BC H 0.602090 0.161005 -0.442425 0.066 Uiso 1 1 calc R . . . .
H1BD H 0.520171 0.182898 -0.393005 0.066 Uiso 1 1 calc R . . . .
C1B3 C 0.5201(6) 0.2604(5) -0.4841(4) 0.082(3) Uani 1 1 d . . . . .
H1BE H 0.561216 0.283824 -0.516348 0.099 Uiso 1 1 calc R . . . .
H1BF H 0.478548 0.304496 -0.467128 0.099 Uiso 1 1 calc R . . . .
C1B4 C 0.4777(6) 0.2167(6) -0.5224(5) 0.104(4) Uani 1 1 d . . . . .
H1BG H 0.439354 0.190941 -0.489936 0.156 Uiso 1 1 calc GR . . . .
H1BH H 0.519485 0.176117 -0.542749 0.156 Uiso 1 1 calc GR . . . .
H1BI H 0.447262 0.254885 -0.559165 0.156 Uiso 1 1 calc GR . . . .
C1C C 0.6697(4) 0.2385(3) -0.0408(3) 0.0355(14) Uani 1 1 d . . . . .
H1C H 0.637779 0.228955 -0.073093 0.043 Uiso 1 1 calc R . . . .
C1D C 0.6455(4) 0.2429(3) 0.0262(3) 0.0356(13) Uani 1 1 d . . . . .
H1D H 0.593693 0.237259 0.049348 0.043 Uiso 1 1 calc R . . . .
C2 C 1.0547(4) 0.3151(3) -0.0910(3) 0.0359(14) Uani 1 1 d . . . . .
C2A C 0.8706(3) 0.2732(3) -0.1326(3) 0.0288(12) Uani 1 1 d . . . . .
C2B C 0.9880(4) 0.3036(3) -0.1195(3) 0.0314(13) Uani 1 1 d . . . . .
C2C C 0.9140(4) 0.2849(3) -0.1989(3) 0.0350(14) Uani 1 1 d . . . . .
H2C H 0.896435 0.279867 -0.241129 0.042 Uiso 1 1 calc R . . . .
C2D C 0.9842(4) 0.3044(3) -0.1913(3) 0.0371(14) Uani 1 1 d . . . . .
H2D H 1.024476 0.316512 -0.227326 0.044 Uiso 1 1 calc R . . . .
C3 C 0.9897(3) 0.2819(3) 0.1584(3) 0.0305(13) Uani 1 1 d . . . . .
C3A C 1.0611(4) 0.3060(3) -0.0205(3) 0.0336(13) Uani 1 1 d . . . . .
C3B C 1.0324(4) 0.2878(3) 0.0930(3) 0.0325(13) Uani 1 1 d . . . . .
C3B1 C 1.1561(4) 0.2526(4) 0.4452(3) 0.0424(15) Uani 1 1 d . . . . .
H3BA H 1.183404 0.197419 0.439127 0.051 Uiso 1 1 calc R . . . .
H3BB H 1.098540 0.254081 0.464304 0.051 Uiso 1 1 calc R . . . .
C3B2 C 1.2026(5) 0.2798(4) 0.4934(3) 0.0543(18) Uani 1 1 d . . . . .
H3BC H 1.260729 0.275612 0.474885 0.065 Uiso 1 1 calc R . . . .
H3BD H 1.177227 0.336298 0.496318 0.065 Uiso 1 1 calc R . . . .
C3B3 C 1.1995(6) 0.2285(5) 0.5648(4) 0.078(3) Uani 1 1 d . . . . .
H3BE H 1.224128 0.172034 0.561417 0.093 Uiso 1 1 calc R . . . .
H3BF H 1.141168 0.232987 0.583010 0.093 Uiso 1 1 calc R . . . .
C3B4 C 1.2458(7) 0.2530(6) 0.6152(4) 0.110(4) Uani 1 1 d . . . . .
H3BG H 1.220945 0.308582 0.619414 0.164 Uiso 1 1 calc GR . . . .
H3BH H 1.303865 0.247609 0.597863 0.164 Uiso 1 1 calc GR . . . .
H3BI H 1.242350 0.218554 0.660582 0.164 Uiso 1 1 calc GR . . . .
C3C C 1.1333(4) 0.3047(4) 0.0105(3) 0.0408(15) Uani 1 1 d . . . . .
H3C H 1.184669 0.311080 -0.013162 0.049 Uiso 1 1 calc R . . . .
C3D C 1.1160(3) 0.2927(3) 0.0787(3) 0.0330(13) Uani 1 1 d . . . . .
H3D H 1.153394 0.288295 0.112290 0.040 Uiso 1 1 calc R . . . .
C4 C 0.7118(3) 0.2660(3) 0.1238(3) 0.0322(13) Uani 1 1 d . . . . .
C4A C 0.9077(4) 0.2779(3) 0.1698(3) 0.0313(13) Uani 1 1 d . . . . .
C4B C 0.7802(3) 0.2717(3) 0.1533(3) 0.0319(13) Uani 1 1 d . . . . .
C4B1 C 0.3465(4) 0.3578(5) 0.2861(4) 0.068(2) Uani 1 1 d D . . . .
H4BA H 0.297988 0.343159 0.314601 0.081 Uiso 0.5 1 calc R . . B 1
H4BB H 0.333212 0.369171 0.237270 0.081 Uiso 0.5 1 calc R . . B 1
H4BC H 0.292748 0.343851 0.301387 0.081 Uiso 0.5 1 calc R . . C 2
H4BD H 0.345449 0.386727 0.237680 0.081 Uiso 0.5 1 calc R . . C 2
C4C C 0.8586(4) 0.2825(4) 0.2330(3) 0.0387(14) Uani 1 1 d . . . . .
H4C H 0.876874 0.287030 0.275043 0.046 Uiso 1 1 calc R . . . .
C4D C 0.7821(4) 0.2794(4) 0.2233(3) 0.0387(14) Uani 1 1 d . . . . .
H4D H 0.736752 0.281919 0.257237 0.046 Uiso 1 1 calc R . . . .
C11 C 0.7559(3) 0.2385(3) -0.1775(3) 0.0313(13) Uani 1 1 d . . . . .
C12 C 0.7503(4) 0.1624(4) -0.1782(3) 0.0440(15) Uani 1 1 d . . . . .
H12 H 0.772170 0.119869 -0.142565 0.053 Uiso 1 1 calc R . . . .
C13 C 0.7125(4) 0.1474(4) -0.2314(3) 0.0412(15) Uani 1 1 d . . . . .
H13 H 0.707800 0.094731 -0.230822 0.049 Uiso 1 1 calc R . . . .
C14 C 0.6823(4) 0.2074(4) -0.2841(3) 0.0386(14) Uani 1 1 d . . . . .
C15 C 0.6883(4) 0.2839(4) -0.2841(3) 0.0466(16) Uani 1 1 d . . . . .
H15 H 0.667673 0.326130 -0.320470 0.056 Uiso 1 1 calc R . . . .
C16 C 0.7253(4) 0.2989(4) -0.2299(3) 0.0403(15) Uani 1 1 d . . . . .
H16 H 0.729179 0.351631 -0.229799 0.048 Uiso 1 1 calc R . . . .
C21 C 1.1233(4) 0.3422(4) -0.1374(3) 0.0431(16) Uani 1 1 d . . . . .
C22 C 1.1774(4) 0.2941(5) -0.1779(3) 0.0572(19) Uani 1 1 d . . . . .
H22 H 1.171790 0.241848 -0.177603 0.069 Uiso 1 1 calc R . . . .
C23 C 1.2416(5) 0.3239(7) -0.2200(3) 0.086(3) Uani 1 1 d . . . . .
H23 H 1.278459 0.291377 -0.248568 0.103 Uiso 1 1 calc R . . . .
C24 C 1.2513(6) 0.3996(8) -0.2200(4) 0.096(4) Uani 1 1 d D . . . .
C25 C 1.1967(6) 0.4466(6) -0.1801(4) 0.087(3) Uani 1 1 d . . . . .
H25 H 1.201656 0.499089 -0.180335 0.104 Uiso 1 1 calc R . . . .
C26 C 1.1344(5) 0.4175(5) -0.1394(3) 0.063(2) Uani 1 1 d . . . . .
H26 H 1.097363 0.450786 -0.111538 0.076 Uiso 1 1 calc R . . . .
C31 C 1.0337(3) 0.2857(3) 0.2175(3) 0.0297(12) Uani 1 1 d . . . . .
C32 C 1.0442(3) 0.2254(3) 0.2751(3) 0.0321(13) Uani 1 1 d . . . . .
H32 H 1.023138 0.179917 0.276626 0.039 Uiso 1 1 calc R . . . .
C33 C 1.0850(3) 0.2295(3) 0.3308(3) 0.0340(13) Uani 1 1 d . . . . .
H33 H 1.091054 0.187628 0.370006 0.041 Uiso 1 1 calc R . . . .
C34 C 1.1168(3) 0.2958(3) 0.3284(3) 0.0324(13) Uani 1 1 d . . . . .
C35 C 1.1077(3) 0.3565(3) 0.2712(3) 0.0336(13) Uani 1 1 d . . . . .
H35 H 1.129839 0.401340 0.269701 0.040 Uiso 1 1 calc R . . . .
C36 C 1.0667(3) 0.3527(3) 0.2163(3) 0.0335(13) Uani 1 1 d . . . . .
H36 H 1.060549 0.395000 0.177455 0.040 Uiso 1 1 calc R . . . .
C41 C 0.6321(4) 0.2720(3) 0.1672(3) 0.0332(13) Uani 1 1 d . . . . .
C42 C 0.6185(4) 0.2111(4) 0.2211(3) 0.0380(14) Uani 1 1 d . . . . .
H42 H 0.660212 0.163185 0.229546 0.046 Uiso 1 1 calc R . . . .
C43 C 0.5452(4) 0.2189(4) 0.2626(3) 0.0427(15) Uani 1 1 d . . . . .
H43 H 0.537329 0.176826 0.299454 0.051 Uiso 1 1 calc R . . . .
C44 C 0.4840(4) 0.2874(4) 0.2507(3) 0.0396(15) Uani 1 1 d . . . . .
C45 C 0.4959(4) 0.3485(4) 0.1965(3) 0.0455(16) Uani 1 1 d . . . . .
H45 H 0.453643 0.395958 0.187490 0.055 Uiso 1 1 calc R . . . .
C46 C 0.5694(4) 0.3401(4) 0.1557(3) 0.0426(15) Uani 1 1 d . . . . .
H46 H 0.576940 0.382183 0.118764 0.051 Uiso 1 1 calc R . . . .
C2B1 C 1.3154(8) 0.5181(7) -0.2615(6) 0.046(3) Uiso 0.5 1 d D . . A 1
H2BA H 1.322052 0.526648 -0.215008 0.056 Uiso 0.5 1 calc R . . A 1
H2BB H 1.264159 0.555396 -0.278693 0.056 Uiso 0.5 1 calc R . . A 1
C2B2 C 1.3900(8) 0.5316(9) -0.3110(6) 0.059(4) Uiso 0.5 1 d D . . A 1
H2BC H 1.403790 0.581270 -0.305892 0.071 Uiso 0.5 1 calc R . . A 1
H2BD H 1.438252 0.486791 -0.299103 0.071 Uiso 0.5 1 calc R . . A 1
C2B3 C 1.3727(19) 0.5374(15) -0.3837(11) 0.149(5) Uiso 0.5 1 d D . . A 1
H2BE H 1.410557 0.566082 -0.415033 0.179 Uiso 0.5 1 calc R . . A 1
H2BF H 1.315453 0.568464 -0.390891 0.179 Uiso 0.5 1 calc R . . A 1
C2B4 C 1.3836(17) 0.4567(14) -0.4010(13) 0.149(5) Uiso 0.5 1 d D . . A 1
H2BG H 1.371760 0.462484 -0.449148 0.224 Uiso 0.5 1 calc R . . A 1
H2BH H 1.440513 0.426237 -0.394597 0.224 Uiso 0.5 1 calc R . . A 1
H2BI H 1.345495 0.428617 -0.370476 0.224 Uiso 0.5 1 calc R . . A 1
C4B2 C 0.3552(12) 0.4348(9) 0.3034(8) 0.070(5) Uani 0.5 1 d D . . D 1
H4BE H 0.306554 0.478334 0.289603 0.084 Uiso 0.5 1 calc R . . D 1
H4BF H 0.405192 0.449809 0.278164 0.084 Uiso 0.5 1 calc R . . D 1
C4B3 C 0.3617(10) 0.4221(8) 0.3813(6) 0.061(4) Uani 0.5 1 d D . . D 1
H4BG H 0.312703 0.404797 0.406441 0.073 Uiso 0.5 1 calc R . . D 1
H4BH H 0.411494 0.379923 0.394712 0.073 Uiso 0.5 1 calc R . . D 1
C4B4 C 0.3669(9) 0.5001(7) 0.4002(7) 0.053(4) Uani 0.5 1 d D . . D 1
H4BI H 0.371138 0.492288 0.450084 0.079 Uiso 0.5 1 calc R . . D 1
H4BJ H 0.415777 0.516586 0.375432 0.079 Uiso 0.5 1 calc R . . D 1
H4BK H 0.317262 0.541391 0.387129 0.079 Uiso 0.5 1 calc R . . D 1
C2B5 C 1.3288(13) 0.4750(11) -0.2843(10) 0.086(6) Uiso 0.5 1 d D . . A 2
H2BJ H 1.342200 0.489686 -0.242307 0.103 Uiso 0.5 1 calc R . . A 2
H2BK H 1.277840 0.512800 -0.301359 0.103 Uiso 0.5 1 calc R . . A 2
C2B6 C 1.4019(15) 0.4742(15) -0.3411(13) 0.151(10) Uiso 0.5 1 d D . . A 2
H2BL H 1.454353 0.451187 -0.318684 0.181 Uiso 0.5 1 calc R . . A 2
H2BM H 1.397727 0.438691 -0.372509 0.181 Uiso 0.5 1 calc R . . A 2
C2B7 C 1.4051(16) 0.5547(14) -0.3835(14) 0.149(5) Uiso 0.5 1 d D . . A 2
H2BN H 1.415073 0.592103 -0.356410 0.179 Uiso 0.5 1 calc R . . A 2
H2BO H 1.356794 0.579602 -0.411057 0.179 Uiso 0.5 1 calc R . . A 2
C2B8 C 1.4871(14) 0.5147(15) -0.4286(12) 0.149(5) Uiso 0.5 1 d D . . A 2
H2BP H 1.505185 0.556373 -0.463463 0.224 Uiso 0.5 1 calc R . . A 2
H2BQ H 1.531368 0.487959 -0.397871 0.224 Uiso 0.5 1 calc R . . A 2
H2BR H 1.474155 0.475687 -0.451519 0.224 Uiso 0.5 1 calc R . . A 2
C4B5 C 0.369(2) 0.4061(15) 0.3348(15) 0.145(13) Uiso 0.5 1 d D . . D 2
H4BL H 0.352852 0.383603 0.383033 0.174 Uiso 0.5 1 calc R . . D 2
H4BM H 0.429759 0.399054 0.330551 0.174 Uiso 0.5 1 calc R . . D 2
C4B6 C 0.3296(17) 0.4930(16) 0.3209(17) 0.188(13) Uiso 0.5 1 d D . . D 2
H4BN H 0.334570 0.515622 0.270893 0.225 Uiso 0.5 1 calc R . . D 2
H4BO H 0.354552 0.522520 0.346516 0.225 Uiso 0.5 1 calc R . . D 2
C4B7 C 0.2393(17) 0.4959(18) 0.3470(15) 0.168(11) Uiso 0.5 1 d D . . D 2
H4BP H 0.207444 0.551417 0.340153 0.251 Uiso 0.5 1 calc R . . D 2
H4BQ H 0.216416 0.465620 0.321321 0.251 Uiso 0.5 1 calc R . . D 2
H4BR H 0.236240 0.472464 0.396347 0.251 Uiso 0.5 1 calc R . . D 2
Au2 Au 0.79855(2) 0.04857(2) 0.61003(2) 0.02994(6) Uani 1 1 d . . . . .
O5 O 1.2215(3) -0.0164(3) 0.8741(2) 0.0593(13) Uani 1 1 d . . . . .
O6 O 0.5615(2) -0.2738(2) 0.9433(2) 0.0403(10) Uani 1 1 d . . . . .
O7 O 0.5719(4) -0.0523(4) 0.2583(3) 0.0830(18) Uani 1 1 d D . . . .
O8 O 0.8664(3) 0.5289(3) 0.3771(3) 0.0774(17) Uani 1 1 d . . . . .
N5 N 0.8717(3) 0.1189(3) 0.6179(2) 0.0322(11) Uani 1 1 d . . . . .
N6 N 0.8268(3) -0.0154(3) 0.7035(2) 0.0316(10) Uani 1 1 d . . . . .
N7 N 0.7225(3) -0.0205(3) 0.6032(2) 0.0328(11) Uani 1 1 d . . . . .
N8 N 0.7709(3) 0.1119(3) 0.5158(2) 0.0335(11) Uani 1 1 d . . . . .
C5 C 0.9434(3) 0.0403(3) 0.7211(3) 0.0324(13) Uani 1 1 d . . . . .
C5A C 0.9317(3) 0.1030(3) 0.6648(3) 0.0331(13) Uani 1 1 d . . . . .
C5B C 0.8758(3) 0.1908(3) 0.5749(3) 0.0305(12) Uani 1 1 d . . . . .
C5B1 C 1.2270(5) 0.0352(5) 0.9193(4) 0.066(2) Uani 1 1 d . . . . .
H5BA H 1.174796 0.046771 0.948634 0.080 Uiso 1 1 calc R . . . .
H5BB H 1.236914 0.086155 0.892109 0.080 Uiso 1 1 calc R . . . .
C5B2 C 1.2982(5) -0.0069(5) 0.9641(4) 0.082(3) Uani 1 1 d . . . . .
H5BC H 1.350903 -0.011121 0.934980 0.098 Uiso 1 1 calc R . . . .
H5BD H 1.292518 -0.061647 0.984669 0.098 Uiso 1 1 calc R . . . .
C5B3 C 1.3003(7) 0.0377(6) 1.0217(5) 0.106(4) Uani 1 1 d . . . . .
H5BG H 1.248700 0.040698 1.052298 0.127 Uiso 0.415(7) 1 calc R . . E 2
H5BH H 1.305825 0.092597 1.001953 0.127 Uiso 0.415(7) 1 calc R . . E 2
H5BE H 1.249006 0.035060 1.051791 0.127 Uiso 0.585(7) 1 calc R . . E 1
H5BF H 1.346299 0.004651 1.049374 0.127 Uiso 0.585(7) 1 calc R . . E 1
C5C C 0.9749(4) 0.1662(3) 0.6488(3) 0.0358(13) Uani 1 1 d . . . . .
H5C H 1.020124 0.169521 0.671461 0.043 Uiso 1 1 calc R . . . .
C5D C 0.9394(4) 0.2193(3) 0.5959(3) 0.0364(14) Uani 1 1 d . . . . .
H5D H 0.954151 0.268013 0.575668 0.044 Uiso 1 1 calc R . . . .
C6 C 0.7189(3) -0.0915(3) 0.7243(3) 0.0336(13) Uani 1 1 d . . . . .
C6A C 0.8882(4) -0.0099(3) 0.7410(3) 0.0326(13) Uani 1 1 d . . . . .
C6B C 0.7816(4) -0.0650(3) 0.7452(3) 0.0321(13) Uani 1 1 d . . . . .
C6B1 C 0.6005(4) -0.3562(4) 0.9691(3) 0.0474(16) Uani 1 1 d . . . . .
H6BA H 0.656361 -0.360377 0.982780 0.057 Uiso 1 1 calc R . . . .
H6BB H 0.605920 -0.388398 0.932666 0.057 Uiso 1 1 calc R . . . .
C6B2 C 0.5467(4) -0.3869(4) 1.0313(3) 0.0512(17) Uani 1 1 d . . . . .
H6BC H 0.488954 -0.373290 1.018628 0.061 Uiso 1 1 calc R . . . .
H6BD H 0.564909 -0.445749 1.042358 0.061 Uiso 1 1 calc R . . . .
C6B3 C 0.5487(5) -0.3547(5) 1.0941(4) 0.071(2) Uani 1 1 d . . . . .
H6BE H 0.526883 -0.296167 1.084440 0.086 Uiso 1 1 calc R . . . .
H6BF H 0.606739 -0.365396 1.105608 0.086 Uiso 1 1 calc R . . . .
C6B4 C 0.4983(6) -0.3910(6) 1.1564(4) 0.091(3) Uani 1 1 d . . . . .
H6BG H 0.497369 -0.364331 1.195258 0.136 Uiso 1 1 calc GR . . . .
H6BH H 0.523403 -0.447985 1.169556 0.136 Uiso 1 1 calc GR . . . .
H6BI H 0.441664 -0.383830 1.144310 0.136 Uiso 1 1 calc GR . . . .
C6C C 0.8808(4) -0.0579(3) 0.8077(3) 0.0381(14) Uani 1 1 d . . . . .
H6C H 0.916224 -0.066297 0.843653 0.046 Uiso 1 1 calc R . . . .
C6D C 0.8160(4) -0.0888(3) 0.8109(3) 0.0359(14) Uani 1 1 d . . . . .
H6D H 0.795724 -0.121314 0.850290 0.043 Uiso 1 1 calc R . . . .
C7 C 0.6984(4) 0.0229(4) 0.4793(3) 0.0360(14) Uani 1 1 d . . . . .
C7A C 0.6975(4) -0.0754(3) 0.6563(3) 0.0333(13) Uani 1 1 d . . . . .
C7B C 0.6934(4) -0.0275(3) 0.5432(3) 0.0372(14) Uani 1 1 d . . . . .
C7C C 0.6518(4) -0.1189(3) 0.6283(3) 0.0383(14) Uani 1 1 d . . . . .
H7C H 0.626302 -0.159668 0.653464 0.046 Uiso 1 1 calc R . . . .
C7D C 0.6519(4) -0.0911(3) 0.5597(3) 0.0405(15) Uani 1 1 d . . . . .
H7D H 0.628336 -0.110468 0.527576 0.049 Uiso 1 1 calc R . . . .
C8 C 0.8321(3) 0.2241(3) 0.5167(3) 0.0333(13) Uani 1 1 d . . . . .
C8A C 0.7298(4) 0.0907(4) 0.4693(3) 0.0375(14) Uani 1 1 d . . . . .
C8B C 0.7849(4) 0.1861(3) 0.4884(3) 0.0338(13) Uani 1 1 d . . . . .
C8B1 C 0.9231(4) 0.5411(4) 0.3198(4) 0.059(2) Uani 1 1 d . . . . .
H8BA H 0.904287 0.595929 0.293662 0.071 Uiso 1 1 calc R . . . .
H8BB H 0.922884 0.503687 0.289044 0.071 Uiso 1 1 calc R . . . .
C8B2 C 1.0102(4) 0.5301(4) 0.3377(4) 0.0501(17) Uani 1 1 d . . . . .
H8BC H 1.028554 0.475590 0.364613 0.060 Uiso 1 1 calc R . . . .
H8BD H 1.046293 0.533999 0.294304 0.060 Uiso 1 1 calc R . . . .
C8B3 C 1.0225(6) 0.5880(4) 0.3780(4) 0.081(3) Uani 1 1 d . . . . .
H8BG H 0.999732 0.577113 0.426559 0.097 Uiso 0.5 1 calc R . . F 1
H8BH H 0.997658 0.643691 0.356701 0.097 Uiso 0.5 1 calc R . . F 1
H8BE H 0.993114 0.642639 0.357738 0.097 Uiso 0.5 1 calc R . . G -1
H8BF H 1.082009 0.586653 0.376278 0.097 Uiso 0.5 1 calc R . . G -1
C8C C 0.7198(4) 0.1534(4) 0.4113(3) 0.0420(15) Uani 1 1 d . . . . .
H8C H 0.695031 0.153964 0.370568 0.050 Uiso 1 1 calc R . . . .
C8D C 0.7507(4) 0.2117(4) 0.4230(3) 0.0397(14) Uani 1 1 d . . . . .
H8D H 0.750003 0.261473 0.393064 0.048 Uiso 1 1 calc R . . . .
C51 C 1.0141(4) 0.0277(3) 0.7638(3) 0.0340(13) Uani 1 1 d . . . . .
C52 C 1.0216(4) 0.0821(3) 0.8013(3) 0.0388(14) Uani 1 1 d . . . . .
H52 H 0.978999 0.129211 0.801524 0.047 Uiso 1 1 calc R . . . .
C53 C 1.0893(4) 0.0707(4) 0.8389(3) 0.0453(16) Uani 1 1 d . . . . .
H53 H 1.093028 0.109990 0.863922 0.054 Uiso 1 1 calc R . . . .
C54 C 1.1512(4) 0.0020(4) 0.8398(3) 0.0399(15) Uani 1 1 d . . . . .
C55 C 1.1432(4) -0.0554(4) 0.8037(3) 0.0494(17) Uani 1 1 d . . . . .
H55 H 1.184383 -0.103875 0.805431 0.059 Uiso 1 1 calc R . . . .
C56 C 1.0768(4) -0.0424(4) 0.7661(3) 0.0446(15) Uani 1 1 d . . . . .
H56 H 1.072982 -0.081564 0.741047 0.053 Uiso 1 1 calc R . . . .
C61 C 0.6766(4) -0.1439(3) 0.7781(3) 0.0324(13) Uani 1 1 d . . . . .
C62 C 0.7151(3) -0.2216(3) 0.8039(3) 0.0336(13) Uani 1 1 d . . . . .
H62 H 0.768405 -0.244190 0.784571 0.040 Uiso 1 1 calc R . . . .
C63 C 0.6772(4) -0.2676(3) 0.8578(3) 0.0360(14) Uani 1 1 d . . . . .
H63 H 0.704146 -0.321397 0.874230 0.043 Uiso 1 1 calc R . . . .
C64 C 0.6010(3) -0.2356(3) 0.8874(3) 0.0312(13) Uani 1 1 d . . . . .
C65 C 0.5602(4) -0.1592(4) 0.8594(3) 0.0470(16) Uani 1 1 d . . . . .
H65 H 0.506453 -0.137171 0.878174 0.056 Uiso 1 1 calc R . . . .
C66 C 0.5965(4) -0.1146(3) 0.8048(3) 0.0406(15) Uani 1 1 d . . . . .
H66 H 0.566479 -0.063082 0.784940 0.049 Uiso 1 1 calc R . . . .
C71 C 0.6650(4) 0.0060(3) 0.4191(3) 0.0390(14) Uani 1 1 d . . . . .
C72 C 0.7164(4) -0.0106(4) 0.3615(3) 0.0433(15) Uani 1 1 d . . . . .
H72 H 0.772446 -0.007773 0.359189 0.052 Uiso 1 1 calc R . . . .
C73 C 0.6874(4) -0.0316(4) 0.3064(3) 0.0488(17) Uani 1 1 d . . . . .
H73 H 0.723886 -0.044189 0.267573 0.059 Uiso 1 1 calc R . . . .
C74 C 0.6058(4) -0.0340(4) 0.3089(3) 0.0524(18) Uani 1 1 d . . . . .
C75 C 0.5524(4) -0.0127(4) 0.3653(3) 0.0571(19) Uani 1 1 d . . . . .
H75 H 0.495524 -0.011959 0.366306 0.069 Uiso 1 1 calc R . . . .
C76 C 0.5813(4) 0.0066(4) 0.4182(3) 0.0489(17) Uani 1 1 d . . . . .
H76 H 0.543936 0.021139 0.455998 0.059 Uiso 1 1 calc R . . . .
C81 C 0.8415(4) 0.3043(3) 0.4783(3) 0.0338(13) Uani 1 1 d . . . . .
C82 C 0.7977(5) 0.3725(4) 0.5009(4) 0.076(3) Uani 1 1 d . . . . .
H82 H 0.760754 0.369112 0.541177 0.091 Uiso 1 1 calc R . . . .
C83 C 0.8075(5) 0.4468(4) 0.4649(5) 0.091(3) Uani 1 1 d . . . . .
H83 H 0.776189 0.493803 0.480297 0.110 Uiso 1 1 calc R . . . .
C84 C 0.8622(4) 0.4528(4) 0.4071(4) 0.0500(17) Uani 1 1 d . . . . .
C85 C 0.9068(4) 0.3859(4) 0.3854(3) 0.0427(15) Uani 1 1 d . . . . .
H85 H 0.945237 0.389126 0.346113 0.051 Uiso 1 1 calc R . . . .
C86 C 0.8957(4) 0.3115(3) 0.4214(3) 0.0437(16) Uani 1 1 d . . . . .
H86 H 0.926934 0.264639 0.405638 0.052 Uiso 1 1 calc R . . . .
C5B4 C 1.3082(13) 0.1197(15) 1.0131(10) 0.143(9) Uani 0.585(7) 1 d . . . E 1
H5BI H 1.257868 0.156333 0.995103 0.215 Uiso 0.585(7) 1 calc GR . . E 1
H5BJ H 1.355706 0.127142 0.980637 0.215 Uiso 0.585(7) 1 calc GR . . E 1
H5BK H 1.316178 0.130699 1.057919 0.215 Uiso 0.585(7) 1 calc GR . . E 1
C7B1 C 0.6194(6) -0.0846(7) 0.2096(5) 0.045(3) Uani 0.585(7) 1 d D . . E 1
H7BA H 0.656547 -0.135350 0.229682 0.054 Uiso 0.585(7) 1 calc R . . E 1
H7BB H 0.653573 -0.048263 0.183693 0.054 Uiso 0.585(7) 1 calc R . . E 1
C7B2 C 0.5627(9) -0.0998(12) 0.1612(6) 0.076(5) Uani 0.585(7) 1 d D . . E 1
H7BC H 0.531092 -0.047780 0.137387 0.091 Uiso 0.585(7) 1 calc R . . E 1
H7BD H 0.597458 -0.127487 0.125380 0.091 Uiso 0.585(7) 1 calc R . . E 1
C7B3 C 0.5035(10) -0.1480(10) 0.1966(8) 0.081(6) Uani 0.585(7) 1 d D . . E 1
H7BE H 0.469910 -0.154591 0.161607 0.098 Uiso 0.585(7) 1 calc R . . E 1
H7BF H 0.465601 -0.117825 0.229338 0.098 Uiso 0.585(7) 1 calc R . . E 1
C7B4 C 0.5431(10) -0.2317(10) 0.2368(10) 0.107(6) Uani 0.585(7) 1 d D . . E 1
H7BG H 0.499522 -0.258816 0.258278 0.160 Uiso 0.585(7) 1 calc R . . E 1
H7BH H 0.579511 -0.263056 0.204840 0.160 Uiso 0.585(7) 1 calc R . . E 1
H7BI H 0.575192 -0.226200 0.272736 0.160 Uiso 0.585(7) 1 calc R . . E 1
C8B4 C 1.1285(9) 0.5685(9) 0.3719(10) 0.080(5) Uani 0.5 1 d . . . H 1
H8BI H 1.146093 0.603276 0.396702 0.120 Uiso 0.5 1 calc R . . H 1
H8BJ H 1.150957 0.512673 0.392290 0.120 Uiso 0.5 1 calc R . . H 1
H8BK H 1.148904 0.578575 0.323140 0.120 Uiso 0.5 1 calc R . . H 1
C5B5 C 1.3759(13) -0.0093(14) 1.0634(10) 0.093(8) Uani 0.415(7) 1 d . . . E 2
H5BL H 1.425450 -0.018566 1.031528 0.139 Uiso 0.415(7) 1 calc GR . . E 2
H5BM H 1.366018 -0.060572 1.088279 0.139 Uiso 0.415(7) 1 calc GR . . E 2
H5BN H 1.383966 0.021720 1.096528 0.139 Uiso 0.415(7) 1 calc GR . . E 2
C7B5 C 0.5362(18) -0.1129(15) 0.2532(13) 0.130(10) Uani 0.415(7) 1 d D U . E 2
H7BJ H 0.476352 -0.094525 0.265304 0.157 Uiso 0.415(7) 1 calc R . . E 2
H7BK H 0.557375 -0.158292 0.290176 0.157 Uiso 0.415(7) 1 calc R . . E 2
C7B6 C 0.544(2) -0.1477(16) 0.1860(13) 0.101(12) Uani 0.415(7) 1 d D U . E 2
H7BL H 0.603282 -0.166605 0.170785 0.122 Uiso 0.415(7) 1 calc R . . E 2
H7BM H 0.517504 -0.192921 0.193958 0.122 Uiso 0.415(7) 1 calc R . . E 2
C7B7 C 0.5015(14) -0.0795(10) 0.1318(10) 0.078(6) Uani 0.415(7) 1 d D . . E 2
H7BN H 0.535544 -0.039765 0.116967 0.093 Uiso 0.415(7) 1 calc R . . E 2
H7BO H 0.447314 -0.052648 0.151758 0.093 Uiso 0.415(7) 1 calc R . . E 2
C7B8 C 0.4895(18) -0.1131(14) 0.0694(13) 0.132(12) Uani 0.415(7) 1 d D . . E 2
H7BP H 0.462003 -0.069528 0.034448 0.199 Uiso 0.415(7) 1 calc R . . E 2
H7BQ H 0.543375 -0.139161 0.049529 0.199 Uiso 0.415(7) 1 calc R . . E 2
H7BR H 0.455376 -0.152010 0.084229 0.199 Uiso 0.415(7) 1 calc R . . E 2
C8B5 C 0.9854(12) 0.5636(11) 0.4612(8) 0.084(5) Uani 0.5 1 d . . . H -1
H8BL H 0.993308 0.601616 0.487942 0.126 Uiso 0.5 1 calc R . . H -1
H8BM H 0.926396 0.565549 0.462559 0.126 Uiso 0.5 1 calc R . . H -1
H8BN H 1.015048 0.509717 0.481048 0.126 Uiso 0.5 1 calc R . . H -1
Au3 Au 1.000000 0.000000 0.500000 0.03566(8) Uani 1 2 d S T P . .
Cl3A Cl 0.95709(11) 0.08448(9) 0.40095(8) 0.0494(4) Uani 1 1 d . . . . .
Cl3B Cl 0.91064(10) -0.07498(9) 0.49111(8) 0.0484(4) Uani 1 1 d . . . . .
Au4 Au 1.000000 0.000000 1.000000 0.03781(9) Uani 1 2 d S T P . .
Cl4A Cl 0.88173(10) 0.07895(9) 0.95654(9) 0.0531(4) Uani 1 1 d . . . . .
Cl4B Cl 1.03026(11) 0.10824(9) 1.02744(9) 0.0515(4) Uani 1 1 d . . . . .
Au5 Au 0.21818(2) 0.52734(2) 0.05850(2) 0.05083(8) Uani 1 1 d . . . . .
Cl5A Cl 0.25618(13) 0.53637(11) -0.05648(10) 0.0715(5) Uani 1 1 d . . . . .
Cl5B Cl 0.09392(12) 0.50788(10) 0.03987(11) 0.0695(5) Uani 1 1 d . . . . .
Cl5C Cl 0.18217(15) 0.51761(11) 0.17340(10) 0.0772(6) Uani 1 1 d . . . . .
Cl5D Cl 0.34185(13) 0.54774(11) 0.07764(12) 0.0766(6) Uani 1 1 d . . . . .

loop_
_atom_site_aniso_label
_atom_site_aniso_U_11
_atom_site_aniso_U_22
_atom_site_aniso_U_33
_atom_site_aniso_U_23
_atom_site_aniso_U_13
_atom_site_aniso_U_12
Au1 0.02845(12) 0.02800(11) 0.02393(10) -0.00166(8) -0.00360(9) -0.00830(9)
O1 0.066(3) 0.060(3) 0.042(2) -0.019(2) -0.020(2) -0.013(2)
O3 0.050(3) 0.049(2) 0.030(2) -0.0010(18) -0.0135(19) -0.024(2)
O4 0.038(3) 0.069(3) 0.049(3) -0.014(2) 0.007(2) -0.018(2)
O2 0.045(6) 0.037(6) 0.081(8) -0.001(6) -0.004(5) -0.029(6)
O2A 0.071(10) 0.129(14) 0.069(9) 0.022(10) 0.009(7) -0.072(11)
N1 0.027(3) 0.030(2) 0.028(2) -0.005(2) -0.003(2) -0.005(2)
N2 0.029(3) 0.030(2) 0.031(2) -0.003(2) -0.005(2) -0.007(2)
N3 0.028(3) 0.028(2) 0.022(2) 0.0025(18) -0.0001(19) -0.011(2)
N4 0.032(3) 0.030(2) 0.030(2) 0.000(2) -0.004(2) -0.009(2)
C1 0.032(3) 0.031(3) 0.033(3) -0.007(2) -0.003(3) -0.006(3)
C1A 0.029(3) 0.033(3) 0.031(3) -0.007(2) -0.007(2) -0.009(2)
C1B 0.031(3) 0.036(3) 0.029(3) -0.004(2) -0.001(3) -0.008(3)
C1B1 0.055(5) 0.064(5) 0.050(4) -0.005(4) -0.023(4) -0.018(4)
C1B2 0.043(4) 0.076(5) 0.054(4) -0.019(4) -0.010(3) -0.018(4)
C1B3 0.092(7) 0.083(6) 0.086(6) -0.023(5) -0.050(5) -0.021(5)
C1B4 0.117(8) 0.097(7) 0.115(8) -0.035(6) -0.075(7) -0.010(6)
C1C 0.039(4) 0.036(3) 0.034(3) -0.008(3) -0.006(3) -0.010(3)
C1D 0.024(3) 0.044(3) 0.038(3) -0.006(3) -0.003(3) -0.009(3)
C2 0.036(4) 0.038(3) 0.034(3) 0.003(3) 0.002(3) -0.019(3)
C2A 0.031(3) 0.028(3) 0.027(3) -0.003(2) -0.007(2) -0.006(2)
C2B 0.041(4) 0.029(3) 0.024(3) -0.001(2) -0.002(3) -0.011(3)
C2C 0.045(4) 0.031(3) 0.028(3) -0.002(2) -0.008(3) -0.006(3)
C2D 0.047(4) 0.039(3) 0.027(3) 0.000(3) -0.001(3) -0.017(3)
C3 0.031(3) 0.037(3) 0.025(3) 0.001(2) -0.005(2) -0.015(3)
C3A 0.038(4) 0.034(3) 0.030(3) -0.002(2) -0.002(3) -0.014(3)
C3B 0.037(4) 0.029(3) 0.033(3) -0.005(2) -0.008(3) -0.009(3)
C3B1 0.049(4) 0.050(4) 0.031(3) -0.005(3) -0.008(3) -0.016(3)
C3B2 0.064(5) 0.062(4) 0.039(4) -0.009(3) -0.018(3) -0.012(4)
C3B3 0.113(7) 0.074(5) 0.051(4) -0.012(4) -0.034(5) -0.017(5)
C3B4 0.169(11) 0.097(7) 0.071(6) -0.020(5) -0.065(7) -0.016(7)
C3C 0.037(4) 0.051(4) 0.033(3) 0.003(3) -0.005(3) -0.015(3)
C3D 0.024(3) 0.043(3) 0.031(3) 0.000(3) -0.008(2) -0.010(3)
C4 0.032(3) 0.029(3) 0.034(3) 0.001(2) -0.005(3) -0.007(2)
C4A 0.035(3) 0.033(3) 0.025(3) -0.002(2) -0.007(2) -0.008(3)
C4B 0.028(3) 0.036(3) 0.031(3) -0.004(2) -0.004(3) -0.007(3)
C4B1 0.041(5) 0.085(6) 0.077(5) -0.028(5) 0.019(4) -0.016(4)
C4C 0.041(4) 0.050(4) 0.026(3) -0.006(3) -0.006(3) -0.011(3)
C4D 0.035(4) 0.052(4) 0.031(3) -0.012(3) 0.000(3) -0.011(3)
C11 0.032(3) 0.039(3) 0.026(3) -0.007(2) -0.003(2) -0.014(3)
C12 0.054(4) 0.039(3) 0.041(3) -0.010(3) -0.011(3) -0.009(3)
C13 0.046(4) 0.044(4) 0.037(3) -0.017(3) -0.003(3) -0.009(3)
C14 0.039(4) 0.051(4) 0.030(3) -0.015(3) -0.005(3) -0.012(3)
C15 0.049(4) 0.052(4) 0.044(4) -0.004(3) -0.021(3) -0.016(3)
C16 0.051(4) 0.042(3) 0.033(3) -0.008(3) -0.010(3) -0.015(3)
C21 0.036(4) 0.073(5) 0.022(3) 0.005(3) -0.006(3) -0.025(3)
C22 0.039(4) 0.091(6) 0.036(4) 0.005(4) -0.002(3) -0.018(4)
C23 0.035(5) 0.175(10) 0.030(4) -0.003(5) 0.003(3) -0.009(6)
C24 0.070(7) 0.174(11) 0.049(5) 0.039(6) -0.020(5) -0.081(8)
C25 0.091(7) 0.145(9) 0.044(4) 0.020(5) -0.012(5) -0.092(7)
C26 0.073(5) 0.095(6) 0.039(4) 0.000(4) -0.006(4) -0.060(5)
C31 0.023(3) 0.039(3) 0.027(3) -0.005(2) -0.001(2) -0.008(2)
C32 0.038(3) 0.035(3) 0.026(3) -0.005(2) -0.003(3) -0.015(3)
C33 0.037(4) 0.035(3) 0.029(3) -0.002(2) -0.001(3) -0.011(3)
C34 0.027(3) 0.041(3) 0.032(3) -0.005(3) -0.008(2) -0.011(3)
C35 0.034(3) 0.035(3) 0.035(3) -0.005(3) -0.004(3) -0.016(3)
C36 0.037(4) 0.032(3) 0.029(3) -0.002(2) -0.001(3) -0.008(3)
C41 0.036(3) 0.039(3) 0.024(3) -0.002(2) -0.004(3) -0.011(3)
C42 0.031(3) 0.043(3) 0.037(3) -0.002(3) -0.003(3) -0.008(3)
C43 0.033(4) 0.055(4) 0.036(3) 0.006(3) -0.002(3) -0.015(3)
C44 0.029(4) 0.059(4) 0.036(3) -0.018(3) 0.005(3) -0.016(3)
C45 0.032(4) 0.048(4) 0.055(4) -0.016(3) 0.004(3) -0.005(3)
C46 0.039(4) 0.042(4) 0.042(3) 0.001(3) -0.005(3) -0.009(3)
C4B2 0.074(12) 0.048(9) 0.071(11) -0.021(9) 0.021(9) 0.011(9)
C4B3 0.084(12) 0.052(9) 0.046(8) -0.016(7) -0.006(8) -0.010(8)
C4B4 0.066(10) 0.043(7) 0.052(8) -0.025(7) 0.001(7) -0.006(7)
Au2 0.03277(13) 0.02911(11) 0.02720(11) -0.00159(9) 0.00210(9) -0.01097(9)
O5 0.033(3) 0.080(3) 0.058(3) 0.000(3) -0.016(2) -0.006(2)
O6 0.033(2) 0.035(2) 0.047(2) 0.0071(19) 0.0026(19) -0.0115(18)
O7 0.097(5) 0.095(4) 0.074(4) 0.008(3) -0.046(4) -0.055(4)
O8 0.052(3) 0.037(3) 0.117(4) 0.033(3) 0.010(3) -0.010(2)
N5 0.033(3) 0.030(2) 0.030(2) -0.002(2) 0.001(2) -0.007(2)
N6 0.029(3) 0.033(3) 0.034(2) -0.006(2) 0.004(2) -0.012(2)
N7 0.038(3) 0.036(3) 0.025(2) 0.000(2) 0.003(2) -0.015(2)
N8 0.035(3) 0.039(3) 0.027(2) -0.004(2) 0.002(2) -0.016(2)
C5 0.034(3) 0.027(3) 0.034(3) -0.008(2) 0.003(3) -0.005(2)
C5A 0.033(3) 0.033(3) 0.033(3) -0.009(3) 0.003(3) -0.008(3)
C5B 0.030(3) 0.028(3) 0.030(3) 0.000(2) 0.001(2) -0.008(2)
C5B1 0.061(5) 0.072(5) 0.074(5) 0.007(4) -0.025(4) -0.036(4)
C5B2 0.067(6) 0.081(6) 0.097(6) 0.019(5) -0.053(5) -0.024(5)
C5B3 0.113(9) 0.096(8) 0.122(9) 0.012(7) -0.062(7) -0.049(7)
C5C 0.037(4) 0.038(3) 0.035(3) -0.005(3) -0.001(3) -0.017(3)
C5D 0.047(4) 0.032(3) 0.030(3) -0.004(2) 0.008(3) -0.016(3)
C6 0.028(3) 0.030(3) 0.041(3) -0.006(3) 0.003(3) -0.007(2)
C6A 0.035(3) 0.030(3) 0.032(3) -0.006(2) 0.002(3) -0.009(3)
C6B 0.035(3) 0.031(3) 0.029(3) -0.002(2) 0.004(3) -0.012(3)
C6B1 0.042(4) 0.040(4) 0.051(4) 0.009(3) -0.001(3) -0.009(3)
C6B2 0.035(4) 0.051(4) 0.057(4) 0.016(3) -0.005(3) -0.013(3)
C6B3 0.074(6) 0.077(6) 0.057(5) 0.004(4) 0.002(4) -0.023(5)
C6B4 0.099(7) 0.106(7) 0.058(5) 0.011(5) 0.012(5) -0.036(6)
C6C 0.044(4) 0.036(3) 0.034(3) -0.003(3) -0.007(3) -0.010(3)
C6D 0.040(4) 0.035(3) 0.031(3) 0.001(3) -0.001(3) -0.013(3)
C7 0.032(3) 0.046(3) 0.032(3) -0.005(3) -0.001(3) -0.015(3)
C7A 0.034(3) 0.037(3) 0.028(3) 0.000(2) 0.001(3) -0.012(3)
C7B 0.036(4) 0.038(3) 0.038(3) -0.003(3) 0.001(3) -0.015(3)
C7C 0.039(4) 0.037(3) 0.041(3) -0.001(3) -0.002(3) -0.020(3)
C7D 0.044(4) 0.043(4) 0.037(3) -0.001(3) -0.008(3) -0.018(3)
C8 0.031(3) 0.035(3) 0.031(3) -0.003(3) 0.008(3) -0.009(3)
C8A 0.039(4) 0.045(4) 0.028(3) -0.002(3) 0.000(3) -0.015(3)
C8B 0.037(4) 0.034(3) 0.026(3) 0.003(2) 0.003(3) -0.010(3)
C8B1 0.065(5) 0.052(4) 0.061(4) 0.022(3) -0.024(4) -0.031(4)
C8B2 0.050(4) 0.037(3) 0.062(4) -0.001(3) -0.002(3) -0.015(3)
C8B3 0.106(7) 0.045(4) 0.100(6) -0.004(4) -0.052(6) -0.019(4)
C8C 0.042(4) 0.048(4) 0.036(3) 0.000(3) -0.007(3) -0.016(3)
C8D 0.047(4) 0.039(3) 0.032(3) 0.006(3) -0.003(3) -0.020(3)
C51 0.033(3) 0.034(3) 0.035(3) -0.003(3) 0.003(3) -0.013(3)
C52 0.038(4) 0.034(3) 0.042(3) -0.003(3) -0.004(3) -0.006(3)
C53 0.042(4) 0.044(4) 0.051(4) -0.006(3) -0.008(3) -0.012(3)
C54 0.034(4) 0.049(4) 0.035(3) 0.007(3) -0.007(3) -0.016(3)
C55 0.047(4) 0.047(4) 0.046(4) 0.001(3) -0.003(3) -0.005(3)
C56 0.043(4) 0.044(4) 0.048(4) -0.010(3) -0.005(3) -0.010(3)
C61 0.035(3) 0.031(3) 0.029(3) 0.004(2) -0.002(3) -0.011(3)
C62 0.027(3) 0.036(3) 0.034(3) -0.005(3) 0.003(3) -0.004(3)
C63 0.033(4) 0.030(3) 0.039(3) 0.007(3) -0.003(3) -0.008(3)
C64 0.026(3) 0.030(3) 0.038(3) 0.001(2) 0.002(3) -0.013(2)
C65 0.035(4) 0.043(4) 0.054(4) 0.002(3) 0.007(3) -0.008(3)
C66 0.030(4) 0.035(3) 0.049(4) 0.005(3) 0.003(3) -0.007(3)
C71 0.047(4) 0.036(3) 0.035(3) -0.001(3) -0.004(3) -0.016(3)
C72 0.036(4) 0.058(4) 0.042(3) -0.007(3) -0.006(3) -0.023(3)
C73 0.053(5) 0.063(4) 0.038(3) -0.008(3) -0.002(3) -0.028(4)
C74 0.052(5) 0.059(4) 0.051(4) 0.005(3) -0.027(4) -0.022(4)
C75 0.037(4) 0.081(5) 0.052(4) 0.012(4) -0.010(3) -0.028(4)
C76 0.036(4) 0.066(4) 0.041(3) 0.007(3) -0.006(3) -0.018(3)
C81 0.036(3) 0.030(3) 0.032(3) 0.002(2) -0.001(3) -0.008(3)
C82 0.080(6) 0.040(4) 0.085(6) 0.001(4) 0.055(5) -0.013(4)
C83 0.080(6) 0.034(4) 0.138(8) -0.010(5) 0.061(6) -0.011(4)
C84 0.040(4) 0.039(4) 0.061(4) 0.016(3) -0.004(3) -0.013(3)
C85 0.053(4) 0.044(4) 0.032(3) -0.004(3) 0.000(3) -0.019(3)
C86 0.063(5) 0.032(3) 0.038(3) -0.006(3) 0.000(3) -0.016(3)
C5B4 0.102(16) 0.21(3) 0.116(16) -0.035(17) 0.028(13) -0.038(17)
C7B1 0.021(6) 0.076(8) 0.047(6) -0.026(6) -0.003(5) -0.018(5)
C7B2 0.069(11) 0.141(15) 0.040(7) -0.021(9) 0.002(7) -0.065(11)
C7B3 0.052(11) 0.135(18) 0.080(11) -0.065(12) 0.011(9) -0.034(10)
C7B4 0.060(11) 0.106(14) 0.160(18) -0.050(13) -0.011(11) -0.010(10)
C8B4 0.054(10) 0.066(10) 0.128(15) -0.027(10) -0.038(10) -0.006(8)
C5B5 0.085(16) 0.13(2) 0.069(13) 0.019(13) -0.056(13) -0.042(15)
C7B5 0.135(13) 0.136(13) 0.127(13) -0.026(9) -0.027(9) -0.035(9)
C7B6 0.104(15) 0.111(14) 0.095(14) -0.021(9) -0.016(9) -0.030(10)
C7B7 0.083(16) 0.050(11) 0.104(17) -0.009(11) -0.011(14) -0.026(11)
C7B8 0.18(3) 0.091(18) 0.16(2) -0.054(18) -0.09(2) -0.027(18)
C8B5 0.114(15) 0.091(13) 0.061(10) -0.023(9) -0.003(10) -0.044(12)
Au3 0.0398(2) 0.03368(17) 0.03307(16) -0.00777(14) 0.00760(14) -0.01144(15)
Cl3A 0.0571(11) 0.0479(9) 0.0386(8) 0.0007(7) 0.0017(8) -0.0139(8)
Cl3B 0.0503(10) 0.0477(9) 0.0521(9) -0.0129(8) 0.0064(8) -0.0224(8)
Au4 0.0447(2) 0.02771(16) 0.03854(17) 0.00226(13) -0.01648(16) -0.00452(14)
Cl4A 0.0493(10) 0.0376(8) 0.0668(10) 0.0056(8) -0.0256(9) -0.0026(7)
Cl4B 0.0634(11) 0.0313(8) 0.0613(10) -0.0032(7) -0.0286(9) -0.0068(7)
Au5 0.05298(18) 0.02915(13) 0.06632(18) -0.00185(12) -0.00480(14) -0.00789(12)
Cl5A 0.0778(14) 0.0571(11) 0.0686(12) -0.0061(9) -0.0020(11) -0.0024(10)
Cl5B 0.0572(12) 0.0450(10) 0.1035(15) 0.0008(10) -0.0129(11) -0.0155(9)
Cl5C 0.1073(18) 0.0503(11) 0.0669(12) 0.0033(9) 0.0052(12) -0.0229(11)
Cl5D 0.0632(13) 0.0544(11) 0.1163(17) -0.0188(11) -0.0164(12) -0.0143(10)

loop_
_atom_type_symbol
_atom_type_description
_atom_type_scat_dispersion_real
_atom_type_scat_dispersion_imag
_atom_type_scat_source
C C 0.0033 0.0016 'International Tables Vol C Tables 4.2.6.8 and 6.1.1.4'
H H 0.0000 0.0000 'International Tables Vol C Tables 4.2.6.8 and 6.1.1.4'
Au Au -2.0133 8.8022 'International Tables Vol C Tables 4.2.6.8 and 6.1.1.4'
Cl Cl 0.1484 0.1585 'International Tables Vol C Tables 4.2.6.8 and 6.1.1.4'
N N 0.0061 0.0033 'International Tables Vol C Tables 4.2.6.8 and 6.1.1.4'
O O 0.0106 0.0060 'International Tables Vol C Tables 4.2.6.8 and 6.1.1.4'

loop_
_geom_angle_atom_site_label_1
_geom_angle_atom_site_label_2
_geom_angle_atom_site_label_3
_geom_angle
_geom_angle_site_symmetry_1
_geom_angle_site_symmetry_3
_geom_angle_publ_flag
N1 Au1 N2 89.76(17) . . ?
N1 Au1 N4 90.29(17) . . ?
N2 Au1 N4 179.76(17) . . ?
N3 Au1 N1 179.74(17) . . ?
N3 Au1 N2 90.22(17) . . ?
N3 Au1 N4 89.73(17) . . ?
C14 O1 C1B1 118.7(5) . . ?
C34 O3 C3B1 117.3(4) . . ?
C44 O4 C4B1 119.8(5) . . ?
C24 O2 C2B1 124.9(12) . . ?
C24 O2A C2B5 100.6(13) . . ?
C1A N1 Au1 126.6(4) . . ?
C1B N1 Au1 126.3(3) . . ?
C1B N1 C1A 107.0(4) . . ?
C2A N2 Au1 126.2(4) . . ?
C2B N2 Au1 126.0(3) . . ?
C2B N2 C2A 107.7(4) . . ?
C3A N3 Au1 126.3(3) . . ?
C3B N3 Au1 126.8(4) . . ?
C3B N3 C3A 106.8(4) . . ?
C4A N4 Au1 126.3(4) . . ?
C4B N4 Au1 125.4(3) . . ?
C4B N4 C4A 107.8(4) . . ?
C1A C1 C11 117.5(5) . . ?
C2A C1 C1A 124.3(5) . . ?
C2A C1 C11 118.2(5) . . ?
N1 C1A C1 126.2(5) . . ?
N1 C1A C1C 108.5(5) . . ?
C1 C1A C1C 125.2(5) . . ?
N1 C1B C1D 109.0(4) . . ?
N1 C1B C4 126.1(5) . . ?
C4 C1B C1D 124.9(5) . . ?
O1 C1B1 C1B2 107.8(5) . . ?
C1B3 C1B2 C1B1 114.0(6) . . ?
C1B2 C1B3 C1B4 111.0(7) . . ?
C1D C1C C1A 108.4(5) . . ?
C1C C1D C1B 107.1(5) . . ?
C2B C2 C21 119.9(5) . . ?
C3A C2 C2B 124.0(5) . . ?
C3A C2 C21 116.1(5) . . ?
N2 C2A C2C 107.8(5) . . ?
C1 C2A N2 126.4(5) . . ?
C1 C2A C2C 125.8(5) . . ?
N2 C2B C2 126.8(5) . . ?
N2 C2B C2D 108.3(5) . . ?
C2 C2B C2D 124.7(5) . . ?
C2D C2C C2A 107.9(5) . . ?
C2C C2D C2B 108.2(5) . . ?
C3B C3 C31 117.6(5) . . ?
C4A C3 C3B 123.5(5) . . ?
C4A C3 C31 118.8(5) . . ?
N3 C3A C2 126.0(5) . . ?
N3 C3A C3C 108.8(5) . . ?
C2 C3A C3C 125.2(5) . . ?
N3 C3B C3 126.3(5) . . ?
N3 C3B C3D 108.1(5) . . ?
C3 C3B C3D 125.5(5) . . ?
O3 C3B1 C3B2 106.5(5) . . ?
C3B3 C3B2 C3B1 109.9(6) . . ?
C3B2 C3B3 C3B4 112.0(7) . . ?
C3D C3C C3A 107.5(5) . . ?
C3C C3D C3B 108.7(5) . . ?
C1B C4 C41 118.0(5) . . ?
C4B C4 C1B 124.1(5) . . ?
C4B C4 C41 117.9(5) . . ?
N4 C4A C4C 107.7(5) . . ?
C3 C4A N4 126.5(5) . . ?
C3 C4A C4C 125.7(5) . . ?
N4 C4B C4 126.8(5) . . ?
N4 C4B C4D 107.7(5) . . ?
C4 C4B C4D 125.5(5) . . ?
O4 C4B1 C4B2 119.4(9) . . ?
O4 C4B1 C4B5 99.8(12) . . ?
C4D C4C C4A 108.5(5) . . ?
C4C C4D C4B 108.4(5) . . ?
C12 C11 C1 119.9(5) . . ?
C16 C11 C1 121.0(5) . . ?
C16 C11 C12 119.1(5) . . ?
C11 C12 C13 120.2(6) . . ?
C14 C13 C12 120.9(6) . . ?
O1 C14 C15 125.3(5) . . ?
C13 C14 O1 115.4(5) . . ?
C13 C14 C15 119.3(5) . . ?
C14 C15 C16 119.5(6) . . ?
C11 C16 C15 120.9(5) . . ?
C22 C21 C2 122.3(6) . . ?
C26 C21 C2 119.5(6) . . ?
C26 C21 C22 118.1(6) . . ?
C21 C22 C23 119.1(8) . . ?
C24 C23 C22 121.1(8) . . ?
C23 C24 O2 126.9(12) . . ?
C23 C24 O2A 94.4(11) . . ?
C25 C24 O2 114.0(11) . . ?
C25 C24 O2A 146.4(12) . . ?
C25 C24 C23 119.0(8) . . ?
C24 C25 C26 119.6(9) . . ?
C21 C26 C25 123.0(8) . . ?
C32 C31 C3 122.0(5) . . ?
C32 C31 C36 117.8(5) . . ?
C36 C31 C3 120.2(5) . . ?
C31 C32 C33 121.8(5) . . ?
C34 C33 C32 119.3(5) . . ?
O3 C34 C33 124.7(5) . . ?
O3 C34 C35 115.4(5) . . ?
C35 C34 C33 119.9(5) . . ?
C36 C35 C34 120.7(5) . . ?
C35 C36 C31 120.4(5) . . ?
C42 C41 C4 122.0(5) . . ?
C46 C41 C4 120.3(5) . . ?
C46 C41 C42 117.7(6) . . ?
C43 C42 C41 121.3(6) . . ?
C44 C43 C42 120.1(6) . . ?
O4 C44 C45 124.8(6) . . ?
C43 C44 O4 115.7(6) . . ?
C43 C44 C45 119.5(6) . . ?
C46 C45 C44 119.7(6) . . ?
C45 C46 C41 121.7(6) . . ?
O2 C2B1 C2B2 106.2(11) . . ?
C2B3 C2B2 C2B1 110.9(15) . . ?
C2B2 C2B3 C2B4 111.3(18) . . ?
C4B1 C4B2 C4B3 108.3(11) . . ?
C4B4 C4B3 C4B2 109.1(11) . . ?
O2A C2B5 C2B6 103.4(15) . . ?
C2B7 C2B6 C2B5 114(2) . . ?
C2B6 C2B7 C2B8 90.5(15) . . ?
C4B6 C4B5 C4B1 115(2) . . ?
C4B5 C4B6 C4B7 103(3) . . ?
N5 Au2 N6 89.90(17) . . ?
N5 Au2 N7 178.58(19) . . ?
N5 Au2 N8 90.23(17) . . ?
N6 Au2 N7 90.10(17) . . ?
N6 Au2 N8 179.5(2) . . ?
N8 Au2 N7 89.79(17) . . ?
C54 O5 C5B1 117.3(5) . . ?
C64 O6 C6B1 116.7(4) . . ?
C74 O7 C7B5 134.8(12) . . ?
C7B1 O7 C74 119.7(7) . . ?
C84 O8 C8B1 119.2(6) . . ?
C5A N5 Au2 126.6(4) . . ?
C5B N5 Au2 126.2(4) . . ?
C5B N5 C5A 107.0(4) . . ?
C6A N6 Au2 126.0(3) . . ?
C6A N6 C6B 107.9(4) . . ?
C6B N6 Au2 125.7(4) . . ?
C7A N7 Au2 125.8(4) . . ?
C7A N7 C7B 107.9(4) . . ?
C7B N7 Au2 126.0(4) . . ?
C8A N8 Au2 125.8(4) . . ?
C8B N8 Au2 125.9(4) . . ?
C8B N8 C8A 108.1(4) . . ?
C5A C5 C6A 122.0(5) . . ?
C5A C5 C51 119.5(5) . . ?
C6A C5 C51 118.5(5) . . ?
N5 C5A C5 125.8(5) . . ?
N5 C5A C5C 108.5(5) . . ?
C5 C5A C5C 125.5(5) . . ?
N5 C5B C5D 108.2(5) . . ?
N5 C5B C8 125.4(5) . . ?
C8 C5B C5D 126.0(5) . . ?
O5 C5B1 C5B2 107.8(7) . . ?
C5B1 C5B2 C5B3 111.5(8) . . ?
C5B2 C5B3 C5B5 107.3(12) . . ?
C5B4 C5B3 C5B2 126.5(12) . . ?
C5D C5C C5A 107.2(5) . . ?
C5C C5D C5B 109.1(5) . . ?
C6B C6 C7A 123.7(5) . . ?
C6B C6 C61 116.9(5) . . ?
C7A C6 C61 119.3(5) . . ?
N6 C6A C5 127.1(5) . . ?
N6 C6A C6C 107.9(5) . . ?
C5 C6A C6C 124.7(5) . . ?
N6 C6B C6 125.5(5) . . ?
N6 C6B C6D 107.2(5) . . ?
C6 C6B C6D 127.1(5) . . ?
O6 C6B1 C6B2 108.0(5) . . ?
C6B3 C6B2 C6B1 114.5(6) . . ?
C6B2 C6B3 C6B4 112.7(7) . . ?
C6D C6C C6A 108.2(5) . . ?
C6C C6D C6B 108.7(5) . . ?
C7B C7 C8A 123.3(5) . . ?
C7B C7 C71 118.7(5) . . ?
C8A C7 C71 117.9(5) . . ?
N7 C7A C6 126.0(5) . . ?
N7 C7A C7C 108.3(4) . . ?
C6 C7A C7C 125.4(5) . . ?
N7 C7B C7 125.6(5) . . ?
N7 C7B C7D 107.9(5) . . ?
C7 C7B C7D 126.4(5) . . ?
C7D C7C C7A 107.2(5) . . ?
C7C C7D C7B 108.6(5) . . ?
C5B C8 C8B 124.8(5) . . ?
C5B C8 C81 117.8(5) . . ?
C8B C8 C81 117.2(5) . . ?
N8 C8A C7 126.6(5) . . ?
N8 C8A C8C 107.4(5) . . ?
C7 C8A C8C 125.9(5) . . ?
N8 C8B C8 125.2(5) . . ?
N8 C8B C8D 107.7(5) . . ?
C8 C8B C8D 126.8(5) . . ?
O8 C8B1 C8B2 114.5(6) . . ?
C8B3 C8B2 C8B1 115.3(6) . . ?
C8B2 C8B3 C8B4 100.2(8) . . ?
C8B2 C8B3 C8B5 109.1(8) . . ?
C8B5 C8B3 C8B4 110.8(10) . . ?
C8D C8C C8A 108.8(5) . . ?
C8C C8D C8B 107.9(5) . . ?
C52 C51 C5 123.0(5) . . ?
C52 C51 C56 117.5(5) . . ?
C56 C51 C5 119.5(5) . . ?
C51 C52 C53 122.3(6) . . ?
C54 C53 C52 119.5(6) . . ?
O5 C54 C53 125.6(6) . . ?
O5 C54 C55 115.4(6) . . ?
C53 C54 C55 119.0(6) . . ?
C56 C55 C54 120.5(6) . . ?
C55 C56 C51 121.1(6) . . ?
C62 C61 C6 121.8(5) . . ?
C62 C61 C66 117.8(5) . . ?
C66 C61 C6 120.4(5) . . ?
C61 C62 C63 121.0(5) . . ?
C64 C63 C62 120.4(5) . . ?
O6 C64 C63 124.7(5) . . ?
O6 C64 C65 116.5(5) . . ?
C63 C64 C65 118.8(5) . . ?
C66 C65 C64 120.8(6) . . ?
C65 C66 C61 120.9(6) . . ?
C72 C71 C7 120.3(5) . . ?
C72 C71 C76 117.5(5) . . ?
C76 C71 C7 122.3(6) . . ?
C71 C72 C73 121.1(6) . . ?
C74 C73 C72 119.6(6) . . ?
O7 C74 C73 124.1(7) . . ?
O7 C74 C75 116.4(6) . . ?
C73 C74 C75 119.4(6) . . ?
C76 C75 C74 120.3(6) . . ?
C75 C76 C71 121.9(6) . . ?
C82 C81 C8 120.7(5) . . ?
C86 C81 C8 121.1(5) . . ?
C86 C81 C82 118.2(5) . . ?
C81 C82 C83 120.1(6) . . ?
C84 C83 C82 120.8(7) . . ?
O8 C84 C83 114.8(6) . . ?
C85 C84 O8 125.7(6) . . ?
C85 C84 C83 119.5(6) . . ?
C84 C85 C86 119.3(6) . . ?
C81 C86 C85 122.1(6) . . ?
O7 C7B1 C7B2 107.2(9) . . ?
C7B3 C7B2 C7B1 114.2(11) . . ?
C7B2 C7B3 C7B4 115.4(16) . . ?
O7 C7B5 C7B6 123(2) . . ?
C7B7 C7B6 C7B5 106(2) . . ?
C7B6 C7B7 C7B8 109.3(17) . . ?
Cl3A Au3 Cl3A 180.0 . 2_756 ?
Cl3A Au3 Cl3B 89.99(6) 2_756 2_756 ?
Cl3A Au3 Cl3B 90.02(6) 2_756 . ?
Cl3A Au3 Cl3B 90.02(6) . 2_756 ?
Cl3A Au3 Cl3B 89.98(6) . . ?
Cl3B Au3 Cl3B 180.00(5) . 2_756 ?
Cl4A Au4 Cl4A 180.0 2_757 . ?
Cl4A Au4 Cl4B 89.76(6) 2_757 2_757 ?
Cl4A Au4 Cl4B 89.76(6) . . ?
Cl4A Au4 Cl4B 90.24(6) 2_757 . ?
Cl4A Au4 Cl4B 90.24(6) . 2_757 ?
Cl4B Au4 Cl4B 180.0 2_757 . ?
Cl5A Au5 Cl5B 89.64(8) . . ?
Cl5A Au5 Cl5D 90.68(8) . . ?
Cl5B Au5 Cl5D 179.48(8) . . ?
Cl5C Au5 Cl5A 179.20(8) . . ?
Cl5C Au5 Cl5B 91.04(8) . . ?
Cl5C Au5 Cl5D 88.65(9) . . ?

loop_
_geom_bond_atom_site_label_1
_geom_bond_atom_site_label_2
_geom_bond_distance
_geom_bond_site_symmetry_2
_geom_bond_publ_flag
Au1 N1 2.021(4) . ?
Au1 N2 2.024(4) . ?
Au1 N3 2.019(4) . ?
Au1 N4 2.029(4) . ?
O1 C1B1 1.412(7) . ?
O1 C14 1.369(6) . ?
O3 C3B1 1.439(6) . ?
O3 C34 1.375(6) . ?
O4 C4B1 1.423(8) . ?
O4 C44 1.378(7) . ?
O2 C24 1.406(12) . ?
O2 C2B1 1.450(13) . ?
O2A C24 1.429(14) . ?
O2A C2B5 1.433(15) . ?
N1 C1A 1.383(6) . ?
N1 C1B 1.379(7) . ?
N2 C2A 1.395(6) . ?
N2 C2B 1.364(7) . ?
N3 C3A 1.381(7) . ?
N3 C3B 1.380(6) . ?
N4 C4A 1.394(6) . ?
N4 C4B 1.378(7) . ?
C1 C1A 1.386(7) . ?
C1 C2A 1.375(8) . ?
C1 C11 1.511(7) . ?
C1A C1C 1.418(8) . ?
C1B C1D 1.427(7) . ?
C1B C4 1.394(7) . ?
C1B1 C1B2 1.522(8) . ?
C1B2 C1B3 1.478(10) . ?
C1B3 C1B4 1.531(9) . ?
C1C C1D 1.353(7) . ?
C2 C2B 1.392(7) . ?
C2 C3A 1.390(7) . ?
C2 C21 1.495(8) . ?
C2A C2C 1.426(7) . ?
C2B C2D 1.431(7) . ?
C2C C2D 1.343(8) . ?
C3 C3B 1.400(7) . ?
C3 C4A 1.385(8) . ?
C3 C31 1.484(7) . ?
C3A C3C 1.420(8) . ?
C3B C3D 1.418(8) . ?
C3B1 C3B2 1.524(8) . ?
C3B2 C3B3 1.517(9) . ?
C3B3 C3B4 1.529(10) . ?
C3C C3D 1.334(7) . ?
C4 C4B 1.389(7) . ?
C4 C41 1.491(8) . ?
C4A C4C 1.417(8) . ?
C4B C4D 1.429(7) . ?
C4B1 C4B2 1.515(13) . ?
C4B1 C4B5 1.549(17) . ?
C4C C4D 1.339(8) . ?
C11 C12 1.373(8) . ?
C11 C16 1.369(7) . ?
C12 C13 1.397(7) . ?
C13 C14 1.368(8) . ?
C14 C15 1.378(8) . ?
C15 C16 1.408(7) . ?
C21 C22 1.380(9) . ?
C21 C26 1.378(9) . ?
C22 C23 1.419(10) . ?
C23 C24 1.387(14) . ?
C24 C25 1.363(14) . ?
C25 C26 1.379(10) . ?
C31 C32 1.384(7) . ?
C31 C36 1.422(7) . ?
C32 C33 1.396(7) . ?
C33 C34 1.394(7) . ?
C34 C35 1.382(7) . ?
C35 C36 1.382(7) . ?
C41 C42 1.391(8) . ?
C41 C46 1.381(8) . ?
C42 C43 1.386(8) . ?
C43 C44 1.372(8) . ?
C44 C45 1.389(9) . ?
C45 C46 1.381(8) . ?
C2B1 C2B2 1.529(14) . ?
C2B2 C2B3 1.483(17) . ?
C2B3 C2B4 1.495(17) . ?
C4B2 C4B3 1.528(15) . ?
C4B3 C4B4 1.526(13) . ?
C2B5 C2B6 1.559(17) . ?
C2B6 C2B7 1.503(18) . ?
C2B7 C2B8 1.630(18) . ?
C4B5 C4B6 1.491(18) . ?
C4B6 C4B7 1.532(18) . ?
Au2 N5 1.996(4) . ?
Au2 N6 2.003(4) . ?
Au2 N7 2.010(4) . ?
Au2 N8 2.009(4) . ?
O5 C5B1 1.430(8) . ?
O5 C54 1.369(7) . ?
O6 C6B1 1.447(7) . ?
O6 C64 1.363(6) . ?
O7 C74 1.346(7) . ?
O7 C7B1 1.305(10) . ?
O7 C7B5 1.378(16) . ?
O8 C8B1 1.406(8) . ?
O8 C84 1.366(7) . ?
N5 C5A 1.392(7) . ?
N5 C5B 1.385(7) . ?
N6 C6A 1.378(7) . ?
N6 C6B 1.382(7) . ?
N7 C7A 1.378(7) . ?
N7 C7B 1.382(7) . ?
N8 C8A 1.380(7) . ?
N8 C8B 1.377(7) . ?
C5 C5A 1.393(7) . ?
C5 C6A 1.407(8) . ?
C5 C51 1.488(8) . ?
C5A C5C 1.441(8) . ?
C5B C5D 1.428(8) . ?
C5B C8 1.386(7) . ?
C5B1 C5B2 1.520(9) . ?
C5B2 C5B3 1.526(12) . ?
C5B3 C5B4 1.46(2) . ?
C5B3 C5B5 1.557(19) . ?
C5C C5D 1.340(8) . ?
C6 C6B 1.392(8) . ?
C6 C7A 1.392(7) . ?
C6 C61 1.494(7) . ?
C6A C6C 1.424(7) . ?
C6B C6D 1.429(7) . ?
C6B1 C6B2 1.525(8) . ?
C6B2 C6B3 1.481(9) . ?
C6B3 C6B4 1.530(10) . ?
C6C C6D 1.326(8) . ?
C7 C7B 1.394(8) . ?
C7 C8A 1.394(8) . ?
C7 C71 1.496(7) . ?
C7A C7C 1.439(7) . ?
C7B C7D 1.428(8) . ?
C7C C7D 1.348(8) . ?
C8 C8B 1.391(8) . ?
C8 C81 1.496(7) . ?
C8A C8C 1.414(8) . ?
C8B C8D 1.423(7) . ?
C8B1 C8B2 1.504(9) . ?
C8B2 C8B3 1.488(9) . ?
C8B3 C8B4 1.719(17) . ?
C8B3 C8B5 1.697(17) . ?
C8C C8D 1.337(8) . ?
C51 C52 1.368(8) . ?
C51 C56 1.404(8) . ?
C52 C53 1.387(8) . ?
C53 C54 1.380(8) . ?
C54 C55 1.399(9) . ?
C55 C56 1.364(8) . ?
C61 C62 1.378(7) . ?
C61 C66 1.393(8) . ?
C62 C63 1.393(7) . ?
C63 C64 1.372(8) . ?
C64 C65 1.381(8) . ?
C65 C66 1.373(8) . ?
C71 C72 1.378(8) . ?
C71 C76 1.406(8) . ?
C72 C73 1.402(8) . ?
C73 C74 1.376(9) . ?
C74 C75 1.396(10) . ?
C75 C76 1.348(9) . ?
C81 C82 1.372(9) . ?
C81 C86 1.366(8) . ?
C82 C83 1.395(9) . ?
C83 C84 1.380(10) . ?
C84 C85 1.350(9) . ?
C85 C86 1.402(8) . ?
C7B1 C7B2 1.538(12) . ?
C7B2 C7B3 1.488(15) . ?
C7B3 C7B4 1.548(16) . ?
C7B5 C7B6 1.557(18) . ?
C7B6 C7B7 1.529(18) . ?
C7B7 C7B8 1.535(16) . ?
Au3 Cl3A 2.2776(15) . ?
Au3 Cl3A 2.2776(15) 2_756 ?
Au3 Cl3B 2.2823(15) . ?
Au3 Cl3B 2.2823(15) 2_756 ?
Au4 Cl4A 2.2687(15) 2_757 ?
Au4 Cl4A 2.2688(15) . ?
Au4 Cl4B 2.2806(15) 2_757 ?
Au4 Cl4B 2.2806(15) . ?
Au5 Cl5A 2.275(2) . ?
Au5 Cl5B 2.2849(19) . ?
Au5 Cl5C 2.267(2) . ?
Au5 Cl5D 2.285(2) . ?
